data_1506994
loop_
_publ_author_name
'Gudimalla, Nagaraju'
'Fr\"ohlich, Roland'
'Hoppe, Dieter'

_publ_section_title
;
 Stereoselective synthesis of Baylis-Hillman-type adducts via allenolates
 generated by acyl migration.
;
_journal_issue 22
_journal_name_full 'Organic letters'
_journal_page_first 4005
_journal_page_last 4008
_journal_paper_doi 10.1021/ol0483908
_journal_volume 6
_journal_year 2004
_chemical_formula_sum 'C25 H39 N O5'
_chemical_formula_weight 433.57
_chemical_name_systematic
; 
 ? 
;
_space_group_IT_number 14
_symmetry_cell_setting monoclinic
_symmetry_space_group_name_Hall '-P 2ybc'
_symmetry_space_group_name_H-M 'P 1 21/c 1'
_atom_sites_solution_hydrogens geom
_atom_sites_solution_primary direct
_atom_sites_solution_secondary difmap
_audit_creation_method SHELXL-97
_cell_angle_alpha 90.00
_cell_angle_beta 92.14(1)
_cell_angle_gamma 90.00
_cell_formula_units_Z 4
_cell_length_a 8.395(1)
_cell_length_b 16.627(1)
_cell_length_c 17.977(1)
_cell_measurement_temperature 223(2)
_cell_volume 2507.5(4)
_computing_cell_refinement 'Collect (Nonius B.V., 1998)'
_computing_data_collection 'Collect (Nonius B.V., 1998)'
_computing_data_reduction 'Denzo-SMN (Otwinowski & Minor, 1997)'
_computing_molecular_graphics 'Diamond (Brandenburg, 1997)'
_computing_publication_material 'SHELXL-97 (Sheldrick, 1997)'
_computing_structure_refinement 'SHELXL-97 (Sheldrick, 1997)'
_computing_structure_solution 'SHELXS-97 (Sheldrick, 1990)'
_diffrn_ambient_temperature 223(2)
_diffrn_measured_fraction_theta_full 0.980
_diffrn_measured_fraction_theta_max 0.980
_diffrn_measurement_device_type 'Nonius KappaCCD'
_diffrn_measurement_method '\w and \f scans'
_diffrn_radiation_monochromator graphite
_diffrn_radiation_source 'fine-focus sealed tube'
_diffrn_radiation_type CuK\a
_diffrn_radiation_wavelength 1.54178
_diffrn_reflns_av_R_equivalents 0.037
_diffrn_reflns_av_sigmaI/netI 0.0257
_diffrn_reflns_limit_h_max 9
_diffrn_reflns_limit_h_min -9
_diffrn_reflns_limit_k_max 19
_diffrn_reflns_limit_k_min -18
_diffrn_reflns_limit_l_max 20
_diffrn_reflns_limit_l_min -20
_diffrn_reflns_number 16787
_diffrn_reflns_theta_full 65.06
_diffrn_reflns_theta_max 65.06
_diffrn_reflns_theta_min 4.92
_exptl_absorpt_coefficient_mu 0.633
_exptl_absorpt_correction_T_max 0.9111
_exptl_absorpt_correction_T_min 0.7859
_exptl_absorpt_correction_type empirical
_exptl_absorpt_process_details 'SORTAV (Blessing, 1995 & 1997)'
_exptl_crystal_colour colourless
_exptl_crystal_density_diffrn 1.148
_exptl_crystal_density_method 'not measured'
_exptl_crystal_description block
_exptl_crystal_F_000 944
_exptl_crystal_size_max 0.40
_exptl_crystal_size_mid 0.20
_exptl_crystal_size_min 0.15
_refine_diff_density_max 0.326
_refine_diff_density_min -0.168
_refine_diff_density_rms 0.034
_refine_ls_extinction_method none
_refine_ls_goodness_of_fit_ref 1.059
_refine_ls_hydrogen_treatment riding
_refine_ls_matrix_type full
_refine_ls_number_parameters 291
_refine_ls_number_reflns 4179
_refine_ls_number_restraints 0
_refine_ls_restrained_S_all 1.059
_refine_ls_R_factor_all 0.0523
_refine_ls_R_factor_gt 0.0419
_refine_ls_shift/su_max 0.000
_refine_ls_shift/su_mean 0.000
_refine_ls_structure_factor_coef Fsqd
_refine_ls_weighting_details 'calc w=1/[\s^2^(Fo^2^)+(0.0984P)^2^+0.0000P] where P=(Fo^2^+2Fc^2^)/3'
_refine_ls_weighting_scheme calc
_refine_ls_wR_factor_gt 0.1306
_refine_ls_wR_factor_ref 0.1373
_reflns_number_gt 3286
_reflns_number_total 4179
_reflns_threshold_expression >2sigma(I)
_cod_data_source_file ol0483908si20040813_050006.cif
_cod_data_source_block hop2831
_cod_original_sg_symbol_H-M P21/c
_cod_database_code 1506994

loop_
_symmetry_equiv_pos_as_xyz
'x, y, z'
'-x, y+1/2, -z+1/2'
'-x, -y, -z'
'x, -y-1/2, z-1/2'

loop_
_atom_site_label
_atom_site_type_symbol
_atom_site_fract_x
_atom_site_fract_y
_atom_site_fract_z
_atom_site_U_iso_or_equiv
_atom_site_adp_type
_atom_site_occupancy
_atom_site_symmetry_multiplicity
_atom_site_calc_flag
_atom_site_refinement_flags
O1 O 1.18975(13) 0.24948(7) 0.40345(6) 0.0450(3) Uani 1 1 d .
H1 H 1.2818 0.2465 0.3884 0.068 Uiso 1 1 calc R
C2 C 1.09259(16) 0.19112(9) 0.36644(8) 0.0365(4) Uani 1 1 d .
H2 H 0.9910 0.1896 0.3926 0.044 Uiso 1 1 calc R
C21 C 1.16644(16) 0.10789(9) 0.37468(8) 0.0354(3) Uani 1 1 d .
C22 C 1.1635(2) 0.06931(10) 0.44246(9) 0.0474(4) Uani 1 1 d .
H22 H 1.1054 0.0926 0.4806 0.057 Uiso 1 1 calc R
C23 C 1.2429(2) -0.00244(10) 0.45641(9) 0.0512(4) Uani 1 1 d .
H23 H 1.2399 -0.0269 0.5035 0.061 Uiso 1 1 calc R
C24 C 1.32678(18) -0.03779(9) 0.40003(9) 0.0431(4) Uani 1 1 d .
C25 C 1.32673(19) -0.00138(10) 0.33133(9) 0.0471(4) Uani 1 1 d .
H25 H 1.3811 -0.0258 0.2925 0.056 Uiso 1 1 calc R
C26 C 1.24813(18) 0.07028(10) 0.31861(9) 0.0443(4) Uani 1 1 d .
H26 H 1.2498 0.0941 0.2712 0.053 Uiso 1 1 calc R
O27 O 1.41083(14) -0.10768(7) 0.40670(7) 0.0575(3) Uani 1 1 d .
C28 C 1.4257(2) -0.14364(12) 0.47877(11) 0.0670(5) Uani 1 1 d .
H28A H 1.4679 -0.1045 0.5143 0.101 Uiso 1 1 calc R
H28B H 1.4974 -0.1893 0.4771 0.101 Uiso 1 1 calc R
H28C H 1.3218 -0.1616 0.4938 0.101 Uiso 1 1 calc R
C3 C 1.05061(16) 0.21409(9) 0.28568(8) 0.0353(3) Uani 1 1 d .
C31 C 1.13625(18) 0.26667(10) 0.24922(9) 0.0421(4) Uani 1 1 d .
H31 H 1.2242 0.2871 0.2771 0.051 Uiso 1 1 calc R
C32 C 1.11951(19) 0.30041(10) 0.17076(9) 0.0475(4) Uani 1 1 d .
C33 C 1.1894(3) 0.38538(14) 0.17240(13) 0.0891(8) Uani 1 1 d .
H33A H 1.1282 0.4190 0.2049 0.134 Uiso 1 1 calc R
H33B H 1.1849 0.4077 0.1225 0.134 Uiso 1 1 calc R
H33C H 1.2994 0.3833 0.1908 0.134 Uiso 1 1 calc R
C34 C 1.2136(2) 0.24744(14) 0.11881(10) 0.0707(6) Uani 1 1 d .
H34A H 1.3249 0.2467 0.1354 0.106 Uiso 1 1 calc R
H34B H 1.2043 0.2688 0.0686 0.106 Uiso 1 1 calc R
H34C H 1.1714 0.1931 0.1194 0.106 Uiso 1 1 calc R
C35 C 0.9470(2) 0.30562(13) 0.14062(11) 0.0643(5) Uani 1 1 d .
H35A H 0.9059 0.2518 0.1316 0.096 Uiso 1 1 calc R
H35B H 0.9431 0.3358 0.0944 0.096 Uiso 1 1 calc R
H35C H 0.8825 0.3325 0.1768 0.096 Uiso 1 1 calc R
C4 C 0.90977(17) 0.16920(9) 0.25155(8) 0.0372(4) Uani 1 1 d .
O41 O 0.92468(13) 0.12015(7) 0.20287(6) 0.0547(3) Uani 1 1 d .
C5 C 0.74161(17) 0.18280(9) 0.28212(8) 0.0373(4) Uani 1 1 d .
C51 C 0.7030(2) 0.11041(10) 0.33028(10) 0.0509(4) Uani 1 1 d .
H51A H 0.7805 0.1067 0.3715 0.076 Uiso 1 1 calc R
H51B H 0.7069 0.0618 0.3006 0.076 Uiso 1 1 calc R
H51C H 0.5972 0.1166 0.3494 0.076 Uiso 1 1 calc R
C52 C 0.61995(19) 0.19380(12) 0.21835(9) 0.0519(4) Uani 1 1 d .
H52A H 0.5134 0.1913 0.2373 0.078 Uiso 1 1 calc R
H52B H 0.6328 0.1515 0.1819 0.078 Uiso 1 1 calc R
H52C H 0.6359 0.2457 0.1951 0.078 Uiso 1 1 calc R
O6 O 0.76135(11) 0.25562(6) 0.32608(6) 0.0412(3) Uani 1 1 d .
C7 C 0.63858(16) 0.28983(9) 0.36091(8) 0.0373(4) Uani 1 1 d .
O71 O 0.50384(12) 0.26154(7) 0.35865(7) 0.0503(3) Uani 1 1 d .
N8 N 0.68285(14) 0.35736(7) 0.39700(7) 0.0404(3) Uani 1 1 d .
C9 C 0.56181(19) 0.40700(10) 0.43309(9) 0.0462(4) Uani 1 1 d .
H9 H 0.6195 0.4542 0.4541 0.055 Uiso 1 1 calc R
C10 C 0.4868(2) 0.36559(11) 0.49828(10) 0.0582(5) Uani 1 1 d .
H10A H 0.4194 0.3219 0.4801 0.087 Uiso 1 1 calc R
H10B H 0.4232 0.4040 0.5248 0.087 Uiso 1 1 calc R
H10C H 0.5700 0.3443 0.5316 0.087 Uiso 1 1 calc R
C11 C 0.4377(2) 0.44038(12) 0.37714(11) 0.0640(5) Uani 1 1 d .
H11A H 0.4910 0.4662 0.3366 0.096 Uiso 1 1 calc R
H11B H 0.3715 0.4794 0.4016 0.096 Uiso 1 1 calc R
H11C H 0.3716 0.3968 0.3577 0.096 Uiso 1 1 calc R
C12 C 0.85209(18) 0.38427(10) 0.40367(9) 0.0471(4) Uani 1 1 d .
H12 H 0.9163 0.3442 0.3771 0.057 Uiso 1 1 calc R
C13 C 0.8758(3) 0.46428(14) 0.36611(12) 0.0792(7) Uani 1 1 d .
H13A H 0.8452 0.4599 0.3137 0.119 Uiso 1 1 calc R
H13B H 0.9871 0.4798 0.3713 0.119 Uiso 1 1 calc R
H13C H 0.8104 0.5047 0.3891 0.119 Uiso 1 1 calc R
C14 C 0.9120(2) 0.38455(14) 0.48381(11) 0.0747(6) Uani 1 1 d .
H14A H 0.8559 0.4254 0.5110 0.112 Uiso 1 1 calc R
H14B H 1.0253 0.3961 0.4861 0.112 Uiso 1 1 calc R
H14C H 0.8933 0.3323 0.5058 0.112 Uiso 1 1 calc R

loop_
_atom_site_aniso_label
_atom_site_aniso_U_11
_atom_site_aniso_U_22
_atom_site_aniso_U_33
_atom_site_aniso_U_23
_atom_site_aniso_U_13
_atom_site_aniso_U_12
O1 0.0427(6) 0.0508(7) 0.0416(6) -0.0091(5) 0.0012(5) -0.0019(5)
C2 0.0326(7) 0.0427(9) 0.0345(8) -0.0018(6) 0.0029(6) -0.0016(6)
C21 0.0329(7) 0.0401(8) 0.0331(8) -0.0015(6) -0.0004(6) -0.0018(6)
C22 0.0561(10) 0.0520(10) 0.0345(8) -0.0018(7) 0.0069(7) 0.0061(8)
C23 0.0656(11) 0.0519(10) 0.0362(9) 0.0072(7) 0.0016(8) 0.0059(8)
C24 0.0406(8) 0.0404(9) 0.0482(9) 0.0012(7) -0.0018(7) -0.0005(7)
C25 0.0494(9) 0.0501(10) 0.0423(9) -0.0017(7) 0.0102(7) 0.0057(7)
C26 0.0460(9) 0.0503(10) 0.0368(8) 0.0041(7) 0.0059(7) 0.0044(7)
O27 0.0637(8) 0.0500(7) 0.0590(8) 0.0072(6) 0.0045(6) 0.0139(6)
C28 0.0780(13) 0.0567(12) 0.0661(13) 0.0162(10) 0.0001(10) 0.0150(10)
C3 0.0325(7) 0.0379(8) 0.0356(8) -0.0032(6) 0.0028(6) 0.0043(6)
C31 0.0373(8) 0.0498(9) 0.0393(9) 0.0000(7) 0.0016(6) 0.0002(7)
C32 0.0465(9) 0.0551(10) 0.0410(9) 0.0091(8) 0.0021(7) -0.0011(7)
C33 0.128(2) 0.0776(16) 0.0615(13) 0.0193(11) -0.0011(13) -0.0375(14)
C34 0.0644(12) 0.1071(18) 0.0412(10) 0.0097(10) 0.0081(9) 0.0241(11)
C35 0.0567(11) 0.0817(14) 0.0542(11) 0.0209(10) -0.0023(8) 0.0143(10)
C4 0.0411(8) 0.0372(8) 0.0331(8) -0.0025(6) -0.0002(6) 0.0045(6)
O41 0.0522(7) 0.0567(7) 0.0553(7) -0.0235(6) 0.0025(5) 0.0045(5)
C5 0.0357(8) 0.0368(8) 0.0393(8) -0.0099(6) -0.0022(6) -0.0013(6)
C51 0.0495(10) 0.0443(10) 0.0591(11) -0.0027(8) 0.0056(8) -0.0058(7)
C52 0.0411(9) 0.0663(12) 0.0476(10) -0.0103(8) -0.0070(7) -0.0004(8)
O6 0.0329(5) 0.0396(6) 0.0512(7) -0.0162(5) 0.0021(5) 0.0000(4)
C7 0.0369(8) 0.0359(8) 0.0389(8) -0.0049(6) 0.0017(6) 0.0018(6)
O71 0.0342(6) 0.0508(7) 0.0664(8) -0.0192(5) 0.0079(5) -0.0047(5)
N8 0.0408(7) 0.0364(7) 0.0439(7) -0.0109(6) 0.0019(5) -0.0025(5)
C9 0.0534(10) 0.0361(8) 0.0494(10) -0.0095(7) 0.0046(8) 0.0050(7)
C10 0.0743(12) 0.0497(10) 0.0517(10) -0.0109(8) 0.0174(9) -0.0020(9)
C11 0.0676(12) 0.0571(11) 0.0671(13) -0.0029(9) -0.0001(9) 0.0196(9)
C12 0.0439(9) 0.0442(9) 0.0530(10) -0.0105(8) -0.0020(7) -0.0066(7)
C13 0.0785(14) 0.0796(15) 0.0792(15) 0.0177(12) -0.0008(11) -0.0322(12)
C14 0.0692(13) 0.0843(15) 0.0688(14) 0.0019(11) -0.0221(10) -0.0126(11)

loop_
_atom_type_symbol
_atom_type_description
_atom_type_scat_dispersion_real
_atom_type_scat_dispersion_imag
_atom_type_scat_source
C C 0.0181 0.0091 'International Tables Vol C Tables 4.2.6.8 and 6.1.1.4'
H H 0.0000 0.0000 'International Tables Vol C Tables 4.2.6.8 and 6.1.1.4'
N N 0.0311 0.0180 'International Tables Vol C Tables 4.2.6.8 and 6.1.1.4'
O O 0.0492 0.0322 'International Tables Vol C Tables 4.2.6.8 and 6.1.1.4'

loop_
_geom_angle_atom_site_label_1
_geom_angle_atom_site_label_2
_geom_angle_atom_site_label_3
_geom_angle
O1 C2 C21 110.60(12)
O1 C2 C3 112.51(12)
C21 C2 C3 113.46(12)
C22 C21 C26 117.26(14)
C22 C21 C2 119.25(13)
C26 C21 C2 123.32(13)
C21 C22 C23 122.44(14)
C22 C23 C24 119.15(15)
O27 C24 C25 115.93(14)
O27 C24 C23 124.94(15)
C25 C24 C23 119.13(15)
C24 C25 C26 120.93(14)
C25 C26 C21 121.04(14)
C24 O27 C28 117.66(13)
C31 C3 C4 123.93(14)
C31 C3 C2 121.70(13)
C4 C3 C2 114.31(12)
C3 C31 C32 132.18(15)
C31 C32 C34 108.86(14)
C31 C32 C33 107.52(15)
C34 C32 C33 109.76(17)
C31 C32 C35 113.78(13)
C34 C32 C35 108.72(15)
C33 C32 C35 108.17(17)
O41 C4 C3 121.90(13)
O41 C4 C5 118.45(13)
C3 C4 C5 119.58(12)
O6 C5 C52 111.75(12)
O6 C5 C51 111.82(13)
C52 C5 C51 111.90(13)
O6 C5 C4 103.16(11)
C52 C5 C4 110.23(13)
C51 C5 C4 107.56(12)
C7 O6 C5 121.99(11)
O71 C7 N8 125.19(13)
O71 C7 O6 122.86(13)
N8 C7 O6 111.96(12)
C7 N8 C9 119.79(12)
C7 N8 C12 122.41(12)
C9 N8 C12 117.78(12)
N8 C9 C10 113.44(13)
N8 C9 C11 112.19(13)
C10 C9 C11 112.43(16)
N8 C12 C14 111.14(14)
N8 C12 C13 111.73(14)
C14 C12 C13 112.34(16)

loop_
_geom_bond_atom_site_label_1
_geom_bond_atom_site_label_2
_geom_bond_distance
O1 C2 1.4173(17)
C2 C21 1.521(2)
C2 C3 1.530(2)
C21 C22 1.378(2)
C21 C26 1.389(2)
C22 C23 1.385(2)
C23 C24 1.386(2)
C24 O27 1.3625(19)
C24 C25 1.375(2)
C25 C26 1.377(2)
O27 C28 1.428(2)
C3 C31 1.321(2)
C3 C4 1.509(2)
C31 C32 1.520(2)
C32 C34 1.525(2)
C32 C33 1.530(3)
C32 C35 1.530(2)
C4 O41 1.2061(17)
C4 C5 1.550(2)
C5 O6 1.4519(17)
C5 C52 1.518(2)
C5 C51 1.525(2)
O6 C7 1.3513(17)
C7 O71 1.2243(17)
C7 N8 1.3422(19)
N8 C9 1.4778(19)
N8 C12 1.4901(19)
C9 C10 1.516(2)
C9 C11 1.526(2)
C12 C14 1.508(2)
C12 C13 1.508(3)

loop_
_geom_torsion_atom_site_label_1
_geom_torsion_atom_site_label_2
_geom_torsion_atom_site_label_3
_geom_torsion_atom_site_label_4
_geom_torsion
O1 C2 C21 C22 72.97(17)
C3 C2 C21 C22 -159.52(13)
O1 C2 C21 C26 -102.14(16)
C3 C2 C21 C26 25.4(2)
C26 C21 C22 C23 2.5(2)
C2 C21 C22 C23 -172.92(15)
C21 C22 C23 C24 -1.0(3)
C22 C23 C24 O27 179.38(16)
C22 C23 C24 C25 -1.1(2)
O27 C24 C25 C26 -178.80(15)
C23 C24 C25 C26 1.6(2)
C24 C25 C26 C21 -0.1(3)
C22 C21 C26 C25 -1.9(2)
C2 C21 C26 C25 173.27(14)
C25 C24 O27 C28 174.59(15)
C23 C24 O27 C28 -5.9(2)
O1 C2 C3 C31 20.61(19)
C21 C2 C3 C31 -105.90(16)
O1 C2 C3 C4 -161.90(11)
C21 C2 C3 C4 71.59(15)
C4 C3 C31 C32 3.8(3)
C2 C3 C31 C32 -178.92(15)
C3 C31 C32 C34 -90.7(2)
C3 C31 C32 C33 150.5(2)
C3 C31 C32 C35 30.7(3)
C31 C3 C4 O41 66.5(2)
C2 C3 C4 O41 -110.89(16)
C31 C3 C4 C5 -116.60(16)
C2 C3 C4 C5 65.97(17)
O41 C4 C5 O6 -168.00(13)
C3 C4 C5 O6 15.03(17)
O41 C4 C5 C52 -48.55(19)
C3 C4 C5 C52 134.48(14)
O41 C4 C5 C51 73.69(17)
C3 C4 C5 C51 -103.28(15)
C52 C5 O6 C7 59.46(18)
C51 C5 O6 C7 -66.85(17)
C4 C5 O6 C7 177.86(12)
C5 O6 C7 O71 0.9(2)
C5 O6 C7 N8 -178.74(13)
O71 C7 N8 C9 -4.9(2)
O6 C7 N8 C9 174.80(13)
O71 C7 N8 C12 173.94(15)
O6 C7 N8 C12 -6.4(2)
C7 N8 C9 C10 66.35(19)
C12 N8 C9 C10 -112.52(17)
C7 N8 C9 C11 -62.42(19)
C12 N8 C9 C11 118.72(16)
C7 N8 C12 C14 -116.17(17)
C9 N8 C12 C14 62.66(19)
C7 N8 C12 C13 117.47(18)
C9 N8 C12 C13 -63.70(19)
